data_7009066
loop_
_publ_author_name
'Thu\'ery, Pierre'
'Nierlich, Martine'
'Vicens, Jacques'
'Takemura, Hiroyuki'

_publ_section_title
;
 Crystal structure of p-chloro-N-benzylhexahomotriazacalix[3]arene and
 of the complex of its zwitterionic form with neodymium(III) nitrate
;
_journal_issue 3
_journal_name_full 'Journal of the Chemical Society, Dalton Transactions'
_journal_page_first 279
_journal_paper_doi 10.1039/a908423a
_journal_year 2000
_chemical_formula_sum 'C45 H42 Cl3 N3 O3'
_chemical_formula_weight 779.17
_space_group_IT_number 14
_symmetry_cell_setting monoclinic
_symmetry_space_group_name_Hall '-P 2ybc'
_symmetry_space_group_name_H-M 'P 1 21/c 1'
_atom_sites_solution_hydrogens geom
_atom_sites_solution_primary direct
_atom_sites_solution_secondary difmap
_audit_creation_method SHELXL-97
_cell_angle_alpha 90.00
_cell_angle_beta 94.297(5)
_cell_angle_gamma 90.00
_cell_formula_units_Z 4
_cell_length_a 11.9409(10)
_cell_length_b 30.824(3)
_cell_length_c 10.4671(4)
_cell_measurement_reflns_used 24486
_cell_measurement_temperature 123(2)
_cell_measurement_theta_max 25.68
_cell_measurement_theta_min 2.83
_cell_volume 3841.8(5)
_computing_cell_refinement 'HKL package (Otwinowski & Minor, 1997)'
_computing_data_collection 'Kappa-CCD software (Nonius, 1997)'
_computing_data_reduction 'HKL package (Otwinowski & Minor, 1997)'
_computing_molecular_graphics 'SHELXTL (Sheldrick, 1999)'
_computing_publication_material 'SHELXTL (Sheldrick, 1999)'
_computing_structure_refinement 'SHELXL-97 (Sheldrick, 1997)'
_computing_structure_solution 'SHELXS-97 (Sheldrick, 1990)'
_diffrn_ambient_temperature 123(2)
_diffrn_detector_area_resol_mean 18
_diffrn_measured_fraction_theta_full 0.877
_diffrn_measured_fraction_theta_max 0.877
_diffrn_measurement_device_type 'Nonius Kappa-CCD'
_diffrn_measurement_method '\f scans'
_diffrn_radiation_monochromator graphite
_diffrn_radiation_source 'fine-focus sealed tube'
_diffrn_radiation_type MoK\a
_diffrn_radiation_wavelength 0.71073
_diffrn_reflns_av_R_equivalents 0.107
_diffrn_reflns_av_sigmaI/netI 0.137
_diffrn_reflns_limit_h_max 13
_diffrn_reflns_limit_h_min -13
_diffrn_reflns_limit_k_max 35
_diffrn_reflns_limit_k_min -35
_diffrn_reflns_limit_l_max 0
_diffrn_reflns_limit_l_min -10
_diffrn_reflns_number 12342
_diffrn_reflns_theta_full 25.68
_diffrn_reflns_theta_max 25.68
_diffrn_reflns_theta_min 2.83
_diffrn_standards_decay_% 0
_exptl_absorpt_coefficient_mu 0.285
_exptl_absorpt_correction_type none
_exptl_crystal_colour colourless
_exptl_crystal_density_diffrn 1.347
_exptl_crystal_density_meas ?
_exptl_crystal_description platelet
_exptl_crystal_F_000 1632
_exptl_crystal_size_max 0.50
_exptl_crystal_size_mid 0.30
_exptl_crystal_size_min 0.18
_refine_diff_density_max 0.477
_refine_diff_density_min -0.456
_refine_diff_density_rms 0.071
_refine_ls_extinction_method none
_refine_ls_goodness_of_fit_ref 0.990
_refine_ls_hydrogen_treatment mixed
_refine_ls_matrix_type full
_refine_ls_number_parameters 496
_refine_ls_number_reflns 6409
_refine_ls_number_restraints 0
_refine_ls_restrained_S_all 0.990
_refine_ls_R_factor_all 0.1069
_refine_ls_R_factor_gt 0.0670
_refine_ls_shift/su_max 0.000
_refine_ls_shift/su_mean 0.000
_refine_ls_structure_factor_coef Fsqd
_refine_ls_weighting_details 'calc w=1/[\s^2^(Fo^2^)+(0.0719P)^2^+1.5679P] where P=(Fo^2^+2Fc^2^)/3'
_refine_ls_weighting_scheme calc
_refine_ls_wR_factor_gt 0.1444
_refine_ls_wR_factor_ref 0.1672
_reflns_number_gt 4269
_reflns_number_total 6409
_reflns_threshold_expression >2sigma(I)
_cod_data_source_file a908423a.txt
_cod_data_source_block 1
_cod_original_cell_volume 3842(3)
_cod_original_sg_symbol_H-M P2(1)/c
_cod_database_code 7009066

loop_
_symmetry_equiv_pos_as_xyz
'x, y, z'
'-x, y+1/2, -z+1/2'
'-x, -y, -z'
'x, -y-1/2, z-1/2'

loop_
_atom_site_label
_atom_site_type_symbol
_atom_site_fract_x
_atom_site_fract_y
_atom_site_fract_z
_atom_site_U_iso_or_equiv
_atom_site_adp_type
_atom_site_occupancy
_atom_site_symmetry_multiplicity
_atom_site_calc_flag
_atom_site_refinement_flags
_atom_site_disorder_assembly
_atom_site_disorder_group
O1 O 0.0988(2) 0.06142(8) 0.9326(2) 0.0306(6) Uani 1 1 d . . .
H1O H 0.131(3) 0.0539(15) 0.996(4) 0.037 Uiso 1 1 d . . .
O2 O 0.1044(2) 0.15533(8) 0.9623(2) 0.0301(6) Uani 1 1 d . . .
H2O H 0.089(3) 0.1344(15) 0.897(4) 0.036 Uiso 1 1 d . . .
O3 O 0.1685(2) 0.09540(9) 1.1690(2) 0.0308(6) Uani 1 1 d . . .
H3O H 0.162(3) 0.1261(16) 1.167(3) 0.037 Uiso 1 1 d . . .
Cl1 Cl 0.19775(9) -0.07163(3) 0.55631(9) 0.0461(3) Uani 1 1 d . . .
Cl2 Cl 0.51772(8) 0.24408(3) 0.84015(10) 0.0451(3) Uani 1 1 d . . .
Cl3 Cl 0.46428(9) 0.06004(4) 1.63004(9) 0.0471(3) Uani 1 1 d . . .
N1 N 0.0826(2) 0.12203(10) 0.7281(3) 0.0284(7) Uani 1 1 d . . .
N2 N 0.1884(2) 0.17979(10) 1.2252(3) 0.0286(7) Uani 1 1 d . . .
N3 N 0.2299(2) 0.00780(10) 1.1054(2) 0.0272(6) Uani 1 1 d . . .
C1 C 0.1210(3) 0.02992(11) 0.8463(3) 0.0263(7) Uani 1 1 d . . .
C2 C 0.1041(3) 0.03982(12) 0.7159(3) 0.0272(8) Uani 1 1 d . . .
C3 C 0.1274(3) 0.00781(13) 0.6274(3) 0.0317(8) Uani 1 1 d . . .
H3 H 0.1178 0.0138 0.5401 0.038 Uiso 1 1 calc R . .
C4 C 0.1649(3) -0.03284(13) 0.6686(3) 0.0333(8) Uani 1 1 d . . .
C5 C 0.1774(3) -0.04262(12) 0.7975(3) 0.0335(8) Uani 1 1 d . . .
H5 H 0.2013 -0.0701 0.8240 0.040 Uiso 1 1 calc R . .
C6 C 0.1544(3) -0.01156(12) 0.8874(3) 0.0275(8) Uani 1 1 d . . .
C7 C 0.0502(3) 0.08127(12) 0.6628(3) 0.0326(8) Uani 1 1 d . . .
H7A H 0.0670 0.0839 0.5740 0.039 Uiso 1 1 calc R . .
H7B H -0.0306 0.0781 0.6637 0.039 Uiso 1 1 calc R . .
C8 C 0.0156(3) 0.15819(13) 0.6689(3) 0.0328(8) Uani 1 1 d . . .
H8A H 0.0282 0.1595 0.5785 0.039 Uiso 1 1 calc R . .
H8B H 0.0422 0.1852 0.7077 0.039 Uiso 1 1 calc R . .
C9 C -0.1083(3) 0.15434(12) 0.6825(3) 0.0305(8) Uani 1 1 d . . .
C10 C -0.1834(3) 0.16814(13) 0.5834(4) 0.0363(9) Uani 1 1 d . . .
H10 H -0.1564 0.1787 0.5084 0.044 Uiso 1 1 calc R . .
C11 C -0.2983(4) 0.16634(15) 0.5949(4) 0.0455(10) Uani 1 1 d . . .
H11 H -0.3477 0.1759 0.5279 0.055 Uiso 1 1 calc R . .
C12\ C -0.3393(4) 0.15063(15) 0.7040(4) 0.0463(10) Uani 1 1 d . . .
H12\ H -0.4164 0.1498 0.7115 0.056 Uiso 1 1 calc R . .
C13 C -0.2664(4) 0.13603(15) 0.8029(4) 0.0448(10) Uani 1 1 d . . .
H13 H -0.2943 0.1246 0.8763 0.054 Uiso 1 1 calc R . .
C14 C -0.1517(3) 0.13845(14) 0.7930(4) 0.0399(9) Uani 1 1 d . . .
H14 H -0.1030 0.1293 0.8612 0.048 Uiso 1 1 calc R . .
C15 C 0.2035(3) 0.13022(12) 0.7241(3) 0.0318(8) Uani 1 1 d . . .
H15A H 0.2186 0.1381 0.6373 0.038 Uiso 1 1 calc R . .
H15B H 0.2440 0.1036 0.7457 0.038 Uiso 1 1 calc R . .
C16 C 0.2480(3) 0.16594(12) 0.8146(3) 0.0300(8) Uani 1 1 d . . .
C17 C 0.1992(3) 0.17509(12) 0.9295(3) 0.0281(8) Uani 1 1 d . . .
C18 C 0.2472(3) 0.20624(11) 1.0158(3) 0.0284(8) Uani 1 1 d . . .
C19 C 0.3463(3) 0.22651(12) 0.9877(3) 0.0324(8) Uani 1 1 d . . .
H19 H 0.3808 0.2461 1.0456 0.039 Uiso 1 1 calc R . .
C20 C 0.3939(3) 0.21782(12) 0.8746(3) 0.0337(8) Uani 1 1 d . . .
C21 C 0.3443(3) 0.18803(12) 0.7872(3) 0.0312(8) Uani 1 1 d . . .
H21 H 0.3762 0.1830 0.7102 0.037 Uiso 1 1 calc R . .
C22 C 0.1907(3) 0.21680(12) 1.1360(3) 0.0303(8) Uani 1 1 d . . .
H22A H 0.2299 0.2408 1.1793 0.036 Uiso 1 1 calc R . .
H22B H 0.1143 0.2260 1.1126 0.036 Uiso 1 1 calc R . .
C23 C 0.1195(3) 0.18961(13) 1.3329(3) 0.0363(9) Uani 1 1 d . . .
H23A H 0.1498 0.2151 1.3776 0.044 Uiso 1 1 calc R . .
H23B H 0.1244 0.1655 1.3927 0.044 Uiso 1 1 calc R . .
C24 C -0.0024(3) 0.19763(12) 1.2905(3) 0.0343(9) Uani 1 1 d . . .
C25 C -0.0574(4) 0.23518(12) 1.3271(4) 0.0391(9) Uani 1 1 d . . .
H25 H -0.0178 0.2559 1.3768 0.047 Uiso 1 1 calc R . .
C26 C -0.1692(4) 0.24198(14) 1.2908(4) 0.0453(10) Uani 1 1 d . . .
H26 H -0.2047 0.2669 1.3175 0.054 Uiso 1 1 calc R . .
C27 C -0.2291(4) 0.21193(16) 1.2147(5) 0.0518(11) Uani 1 1 d . . .
H27 H -0.3042 0.2167 1.1885 0.062 Uiso 1 1 calc R . .
C28 C -0.1744(4) 0.17410(17) 1.1778(5) 0.0557(12) Uani 1 1 d . . .
H28 H -0.2136 0.1536 1.1269 0.067 Uiso 1 1 calc R . .
C29 C -0.0641(4) 0.16722(15) 1.2163(4) 0.0469(10) Uani 1 1 d . . .
H29 H -0.0295 0.1417 1.1926 0.056 Uiso 1 1 calc R . .
C30 C 0.3019(3) 0.16669(12) 1.2753(3) 0.0311(8) Uani 1 1 d . . .
H30A H 0.3302 0.1875 1.3394 0.037 Uiso 1 1 calc R . .
H30B H 0.3516 0.1671 1.2061 0.037 Uiso 1 1 calc R . .
C31 C 0.3036(3) 0.12215(12) 1.3340(3) 0.0293(8) Uani 1 1 d . . .
C32 C 0.2413(3) 0.08801(12) 1.2737(3) 0.0281(8) Uani 1 1 d . . .
C33 C 0.2550(3) 0.04522(12) 1.3150(3) 0.0292(8) Uani 1 1 d . . .
C34 C 0.3248(3) 0.03680(12) 1.4252(3) 0.0315(8) Uani 1 1 d . . .
H34 H 0.3332 0.0086 1.4560 0.038 Uiso 1 1 calc R . .
C35 C 0.3816(3) 0.07055(13) 1.4884(3) 0.0320(8) Uani 1 1 d . . .
C36 C 0.3730(3) 0.11259(13) 1.4435(3) 0.0330(8) Uani 1 1 d . . .
H36 H 0.4135 0.1346 1.4863 0.040 Uiso 1 1 calc R . .
C37 C 0.1973(3) 0.00889(12) 1.2391(3) 0.0304(8) Uani 1 1 d . . .
H37A H 0.2167 -0.0186 1.2803 0.036 Uiso 1 1 calc R . .
H37B H 0.1166 0.0126 1.2387 0.036 Uiso 1 1 calc R . .
C38 C 0.3512(3) -0.00082(13) 1.0974(3) 0.0311(8) Uani 1 1 d . . .
H38A H 0.3611 -0.0178 1.0210 0.037 Uiso 1 1 calc R . .
H38B H 0.3783 -0.0181 1.1709 0.037 Uiso 1 1 calc R . .
C39 C 0.4211(3) 0.03986(12) 1.0935(3) 0.0292(8) Uani 1 1 d . . .
C40 C 0.4057(3) 0.06754(15) 0.9898(4) 0.0425(10) Uani 1 1 d . . .
H40 H 0.3539 0.0604 0.9222 0.051 Uiso 1 1 calc R . .
C41 C 0.4659(3) 0.10537(16) 0.9855(5) 0.0531(12) Uani 1 1 d . . .
H41 H 0.4568 0.1231 0.9135 0.064 Uiso 1 1 calc R . .
C42 C 0.5397(3) 0.11735(15) 1.0870(5) 0.0510(11) Uani 1 1 d . . .
H42 H 0.5773 0.1437 1.0853 0.061 Uiso 1 1 calc R . .
C43 C 0.5574(3) 0.09027(15) 1.1903(4) 0.0441(10) Uani 1 1 d . . .
H43 H 0.6078 0.0980 1.2586 0.053 Uiso 1 1 calc R . .
C44 C 0.4999(3) 0.05123(14) 1.1927(3) 0.0358(9) Uani 1 1 d . . .
H44 H 0.5141 0.0324 1.2614 0.043 Uiso 1 1 calc R . .
C45 C 0.1595(3) -0.02287(12) 1.0289(3) 0.0300(8) Uani 1 1 d . . .
H45A H 0.0842 -0.0226 1.0578 0.036 Uiso 1 1 calc R . .
H45B H 0.1895 -0.0519 1.0415 0.036 Uiso 1 1 calc R . .

loop_
_atom_site_aniso_label
_atom_site_aniso_U_11
_atom_site_aniso_U_22
_atom_site_aniso_U_33
_atom_site_aniso_U_23
_atom_site_aniso_U_13
_atom_site_aniso_U_12
O1 0.0416(16) 0.0239(14) 0.0263(13) -0.0013(10) 0.0014(10) 0.0035(11)
O2 0.0336(15) 0.0249(14) 0.0325(13) -0.0015(10) 0.0063(10) -0.0051(11)
O3 0.0400(16) 0.0220(14) 0.0294(13) 0.0023(9) -0.0031(10) 0.0015(11)
Cl1 0.0665(7) 0.0334(6) 0.0369(5) -0.0099(4) -0.0050(4) 0.0112(5)
Cl2 0.0362(6) 0.0362(6) 0.0642(6) 0.0002(4) 0.0135(4) -0.0070(4)
Cl3 0.0596(7) 0.0398(6) 0.0391(5) 0.0032(4) -0.0154(4) 0.0028(5)
N1 0.0308(17) 0.0234(17) 0.0310(15) 0.0023(11) 0.0028(11) 0.0034(12)
N2 0.0297(17) 0.0264(17) 0.0297(15) 0.0013(11) 0.0036(11) 0.0036(13)
N3 0.0301(17) 0.0219(17) 0.0292(15) -0.0004(11) -0.0006(11) -0.0016(12)
C1 0.0226(19) 0.0205(19) 0.0361(19) -0.0022(13) 0.0030(13) -0.0034(14)
C2 0.0256(19) 0.026(2) 0.0292(19) 0.0003(13) -0.0003(13) -0.0008(15)
C3 0.032(2) 0.037(2) 0.0264(17) -0.0027(14) 0.0009(13) 0.0001(16)
C4 0.037(2) 0.029(2) 0.034(2) -0.0067(14) -0.0020(15) -0.0023(16)
C5 0.038(2) 0.020(2) 0.041(2) -0.0013(14) -0.0037(15) 0.0020(15)
C6 0.0273(19) 0.024(2) 0.0313(18) 0.0002(13) 0.0015(13) -0.0052(14)
C7 0.038(2) 0.028(2) 0.0309(19) -0.0014(14) -0.0010(14) 0.0033(16)
C8 0.044(2) 0.028(2) 0.0274(18) 0.0055(13) 0.0049(14) 0.0030(16)
C9 0.031(2) 0.022(2) 0.038(2) -0.0028(14) 0.0010(15) 0.0035(15)
C10 0.040(2) 0.029(2) 0.039(2) 0.0003(15) -0.0007(15) 0.0056(17)
C11 0.042(3) 0.044(3) 0.049(2) -0.0013(18) -0.0071(18) 0.0012(19)
C12\ 0.029(2) 0.039(3) 0.070(3) -0.007(2) 0.0025(19) 0.0025(18)
C13 0.040(3) 0.039(3) 0.056(2) 0.0056(18) 0.0107(18) 0.0018(19)
C14 0.034(2) 0.043(3) 0.042(2) 0.0108(17) 0.0044(16) 0.0049(18)
C15 0.031(2) 0.029(2) 0.0352(19) -0.0034(14) 0.0049(14) 0.0055(16)
C16 0.030(2) 0.029(2) 0.0307(18) 0.0041(14) 0.0015(14) 0.0044(15)
C17 0.027(2) 0.027(2) 0.0306(18) 0.0052(14) 0.0013(13) 0.0015(15)
C18 0.032(2) 0.022(2) 0.0309(18) 0.0035(13) 0.0021(14) 0.0024(15)
C19 0.031(2) 0.024(2) 0.041(2) 0.0031(14) -0.0018(15) -0.0022(15)
C20 0.035(2) 0.024(2) 0.042(2) 0.0085(15) 0.0034(15) -0.0001(16)
C21 0.032(2) 0.029(2) 0.0330(19) 0.0060(14) 0.0043(14) 0.0050(16)
C22 0.037(2) 0.021(2) 0.0333(18) 0.0010(13) 0.0030(14) 0.0014(15)
C23 0.046(2) 0.032(2) 0.0318(19) -0.0010(15) 0.0083(15) 0.0053(17)
C24 0.044(2) 0.026(2) 0.034(2) 0.0025(14) 0.0108(15) 0.0042(16)
C25 0.058(3) 0.020(2) 0.041(2) 0.0010(14) 0.0125(17) 0.0032(18)
C26 0.046(3) 0.032(2) 0.060(3) 0.0053(18) 0.0139(19) 0.0101(19)
C27 0.035(2) 0.046(3) 0.074(3) 0.004(2) 0.004(2) 0.005(2)
C28 0.040(3) 0.047(3) 0.080(3) -0.013(2) 0.007(2) 0.000(2)
C29 0.038(2) 0.033(3) 0.071(3) -0.012(2) 0.0101(19) 0.0014(18)
C30 0.032(2) 0.031(2) 0.0310(18) -0.0012(14) 0.0045(14) -0.0009(16)
C31 0.033(2) 0.026(2) 0.0298(18) -0.0006(13) 0.0082(14) 0.0033(15)
C32 0.032(2) 0.028(2) 0.0241(18) 0.0017(13) 0.0043(13) 0.0016(15)
C33 0.033(2) 0.029(2) 0.0272(18) 0.0019(13) 0.0075(14) 0.0004(15)
C34 0.037(2) 0.029(2) 0.0285(19) 0.0036(14) 0.0051(14) 0.0017(16)
C35 0.033(2) 0.037(2) 0.0252(18) 0.0023(14) 0.0019(14) 0.0030(17)
C36 0.037(2) 0.032(2) 0.0293(19) -0.0051(14) 0.0016(14) 0.0002(16)
C37 0.034(2) 0.023(2) 0.0341(19) 0.0020(14) 0.0033(14) -0.0015(15)
C38 0.032(2) 0.028(2) 0.0331(19) -0.0020(14) 0.0029(14) 0.0004(15)
C39 0.0243(19) 0.029(2) 0.0343(19) 0.0010(14) 0.0027(13) 0.0016(15)
C40 0.032(2) 0.047(3) 0.047(2) 0.0174(18) -0.0021(16) 0.0008(18)
C41 0.029(2) 0.051(3) 0.078(3) 0.032(2) -0.004(2) -0.001(2)
C42 0.027(2) 0.031(2) 0.096(3) 0.002(2) 0.010(2) -0.0018(18)
C43 0.033(2) 0.049(3) 0.051(2) -0.0143(19) 0.0072(17) -0.0068(19)
C44 0.030(2) 0.044(3) 0.034(2) 0.0035(15) 0.0051(15) -0.0017(17)
C45 0.036(2) 0.022(2) 0.0318(19) 0.0008(13) 0.0021(14) -0.0011(15)

loop_
_atom_type_symbol
_atom_type_description
_atom_type_scat_dispersion_real
_atom_type_scat_dispersion_imag
_atom_type_scat_source
C C 0.0033 0.0016 'International Tables Vol C Tables 4.2.6.8 and 6.1.1.4'
H H 0.0000 0.0000 'International Tables Vol C Tables 4.2.6.8 and 6.1.1.4'
N N 0.0061 0.0033 'International Tables Vol C Tables 4.2.6.8 and 6.1.1.4'
O O 0.0106 0.0060 'International Tables Vol C Tables 4.2.6.8 and 6.1.1.4'
Cl Cl 0.1484 0.1585 'International Tables Vol C Tables 4.2.6.8 and 6.1.1.4'

loop_
_geom_angle_atom_site_label_1
_geom_angle_atom_site_label_2
_geom_angle_atom_site_label_3
_geom_angle
_geom_angle_site_symmetry_1
_geom_angle_site_symmetry_3
_geom_angle_publ_flag
C7 N1 C15 111.1(3) . . ?
C7 N1 C8 109.5(3) . . ?
C15 N1 C8 111.1(3) . . ?
C30 N2 C23 109.6(3) . . ?
C30 N2 C22 112.2(3) . . ?
C23 N2 C22 111.3(3) . . ?
C45 N3 C37 110.6(3) . . ?
C45 N3 C38 112.2(3) . . ?
C37 N3 C38 112.6(3) . . ?
O1 C1 C2 118.0(3) . . ?
O1 C1 C6 120.8(3) . . ?
C2 C1 C6 121.1(3) . . ?
C3 C2 C1 118.2(3) . . ?
C3 C2 C7 116.9(3) . . ?
C1 C2 C7 124.5(3) . . ?
C4 C3 C2 120.5(3) . . ?
C5 C4 C3 120.6(3) . . ?
C5 C4 Cl1 119.8(3) . . ?
C3 C4 Cl1 119.6(3) . . ?
C4 C5 C6 120.1(3) . . ?
C5 C6 C1 119.3(3) . . ?
C5 C6 C45 120.6(3) . . ?
C1 C6 C45 120.0(3) . . ?
N1 C7 C2 117.4(3) . . ?
N1 C8 C9 113.9(3) . . ?
C10 C9 C14 118.0(3) . . ?
C10 C9 C8 119.4(3) . . ?
C14 C9 C8 122.5(3) . . ?
C9 C10 C11 120.7(4) . . ?
C12\ C11 C10 120.4(4) . . ?
C11 C12\ C13 119.9(4) . . ?
C12\ C13 C14 120.0(4) . . ?
C13 C14 C9 120.9(4) . . ?
N1 C15 C16 113.9(3) . . ?
C21 C16 C17 118.9(3) . . ?
C21 C16 C15 118.9(3) . . ?
C17 C16 C15 122.0(3) . . ?
O2 C17 C16 122.4(3) . . ?
O2 C17 C18 116.9(3) . . ?
C16 C17 C18 120.7(3) . . ?
C19 C18 C17 118.8(3) . . ?
C19 C18 C22 121.5(3) . . ?
C17 C18 C22 119.7(3) . . ?
C20 C19 C18 120.5(3) . . ?
C19 C20 C21 120.6(3) . . ?
C19 C20 Cl2 119.8(3) . . ?
C21 C20 Cl2 119.6(3) . . ?
C16 C21 C20 120.4(3) . . ?
N2 C22 C18 113.1(3) . . ?
N2 C23 C24 113.0(3) . . ?
C29 C24 C25 118.0(4) . . ?
C29 C24 C23 120.8(3) . . ?
C25 C24 C23 121.2(4) . . ?
C26 C25 C24 121.1(4) . . ?
C25 C26 C27 120.4(4) . . ?
C26 C27 C28 118.8(4) . . ?
C29 C28 C27 120.4(4) . . ?
C28 C29 C24 121.3(4) . . ?
N2 C30 C31 112.3(3) . . ?
C36 C31 C32 118.1(3) . . ?
C36 C31 C30 121.2(3) . . ?
C32 C31 C30 120.5(3) . . ?
O3 C32 C33 117.3(3) . . ?
O3 C32 C31 121.2(3) . . ?
C33 C32 C31 121.4(3) . . ?
C32 C33 C34 118.8(3) . . ?
C32 C33 C37 120.0(3) . . ?
C34 C33 C37 121.2(3) . . ?
C35 C34 C33 119.8(4) . . ?
C36 C35 C34 121.5(3) . . ?
C36 C35 Cl3 119.1(3) . . ?
C34 C35 Cl3 119.4(3) . . ?
C35 C36 C31 120.2(3) . . ?
N3 C37 C33 111.9(3) . . ?
N3 C38 C39 113.5(3) . . ?
C40 C39 C44 118.2(4) . . ?
C40 C39 C38 119.5(3) . . ?
C44 C39 C38 122.2(3) . . ?
C41 C40 C39 120.7(4) . . ?
C40 C41 C42 120.6(4) . . ?
C43 C42 C41 119.8(4) . . ?
C42 C43 C44 119.7(4) . . ?
C43 C44 C39 120.9(3) . . ?
N3 C45 C6 111.4(3) . . ?

loop_
_geom_bond_atom_site_label_1
_geom_bond_atom_site_label_2
_geom_bond_distance
_geom_bond_site_symmetry_2
_geom_bond_publ_flag
O1 C1 1.366(4) . ?
O2 C17 1.352(4) . ?
O3 C32 1.366(4) . ?
Cl1 C4 1.742(4) . ?
Cl2 C20 1.747(4) . ?
Cl3 C35 1.749(3) . ?
N1 C7 1.468(5) . ?
N1 C15 1.469(5) . ?
N1 C8 1.481(5) . ?
N2 C30 1.472(5) . ?
N2 C23 1.476(4) . ?
N2 C22 1.476(4) . ?
N3 C45 1.463(4) . ?
N3 C37 1.480(4) . ?
N3 C38 1.481(5) . ?
C1 C2 1.399(5) . ?
C1 C6 1.398(5) . ?
C2 C3 1.396(5) . ?
C2 C7 1.517(5) . ?
C3 C4 1.388(6) . ?
C4 C5 1.380(5) . ?
C5 C6 1.384(5) . ?
C6 C45 1.518(5) . ?
C8 C9 1.502(5) . ?
C9 C10 1.386(5) . ?
C9 C14 1.392(5) . ?
C10 C11 1.388(6) . ?
C11 C12\ 1.364(6) . ?
C12\ C13 1.378(6) . ?
C13 C14 1.383(6) . ?
C15 C16 1.522(5) . ?
C16 C21 1.385(5) . ?
C16 C17 1.403(5) . ?
C17 C18 1.411(5) . ?
C18 C19 1.389(5) . ?
C18 C22 1.506(5) . ?
C19 C20 1.377(5) . ?
C20 C21 1.396(5) . ?
C23 C24 1.510(5) . ?
C24 C29 1.393(6) . ?
C24 C25 1.398(5) . ?
C25 C26 1.376(6) . ?
C26 C27 1.385(6) . ?
C27 C28 1.405(7) . ?
C28 C29 1.364(6) . ?
C30 C31 1.503(5) . ?
C31 C36 1.394(5) . ?
C31 C32 1.410(5) . ?
C32 C33 1.394(5) . ?
C33 C34 1.396(5) . ?
C33 C37 1.509(5) . ?
C34 C35 1.383(5) . ?
C35 C36 1.380(5) . ?
C38 C39 1.509(5) . ?
C39 C40 1.382(5) . ?
C39 C44 1.392(5) . ?
C40 C41 1.372(6) . ?
C41 C42 1.379(6) . ?
C42 C43 1.370(6) . ?
C43 C44 1.387(6) . ?

loop_
_geom_torsion_atom_site_label_1
_geom_torsion_atom_site_label_2
_geom_torsion_atom_site_label_3
_geom_torsion_atom_site_label_4
_geom_torsion
_geom_torsion_site_symmetry_1
_geom_torsion_site_symmetry_2
_geom_torsion_site_symmetry_3
_geom_torsion_site_symmetry_4
_geom_torsion_publ_flag
O1 C1 C2 C3 179.6(3) . . . . ?
C6 C1 C2 C3 -3.4(5) . . . . ?
O1 C1 C2 C7 -7.4(5) . . . . ?
C6 C1 C2 C7 169.6(3) . . . . ?
C1 C2 C3 C4 0.8(5) . . . . ?
C7 C2 C3 C4 -172.7(3) . . . . ?
C2 C3 C4 C5 1.4(6) . . . . ?
C2 C3 C4 Cl1 -177.9(3) . . . . ?
C3 C4 C5 C6 -1.2(6) . . . . ?
Cl1 C4 C5 C6 178.2(3) . . . . ?
C4 C5 C6 C1 -1.4(5) . . . . ?
C4 C5 C6 C45 175.4(3) . . . . ?
O1 C1 C6 C5 -179.4(3) . . . . ?
C2 C1 C6 C5 3.7(5) . . . . ?
O1 C1 C6 C45 3.8(5) . . . . ?
C2 C1 C6 C45 -173.1(3) . . . . ?
C15 N1 C7 C2 61.0(4) . . . . ?
C8 N1 C7 C2 -175.9(3) . . . . ?
C3 C2 C7 N1 -144.8(3) . . . . ?
C1 C2 C7 N1 42.1(5) . . . . ?
C7 N1 C8 C9 63.4(4) . . . . ?
C15 N1 C8 C9 -173.6(3) . . . . ?
N1 C8 C9 C10 -144.0(3) . . . . ?
N1 C8 C9 C14 37.9(5) . . . . ?
C14 C9 C10 C11 0.4(6) . . . . ?
C8 C9 C10 C11 -177.8(4) . . . . ?
C9 C10 C11 C12\ -0.5(6) . . . . ?
C10 C11 C12\ C13 -0.6(7) . . . . ?
C11 C12\ C13 C14 1.8(7) . . . . ?
C12\ C13 C14 C9 -1.9(6) . . . . ?
C10 C9 C14 C13 0.8(6) . . . . ?
C8 C9 C14 C13 178.9(4) . . . . ?
C7 N1 C15 C16 -166.8(3) . . . . ?
C8 N1 C15 C16 71.1(4) . . . . ?
N1 C15 C16 C21 -155.4(3) . . . . ?
N1 C15 C16 C17 29.2(5) . . . . ?
C21 C16 C17 O2 179.1(3) . . . . ?
C15 C16 C17 O2 -5.5(5) . . . . ?
C21 C16 C17 C18 0.0(5) . . . . ?
C15 C16 C17 C18 175.4(3) . . . . ?
O2 C17 C18 C19 178.3(3) . . . . ?
C16 C17 C18 C19 -2.5(5) . . . . ?
O2 C17 C18 C22 -1.6(5) . . . . ?
C16 C17 C18 C22 177.5(3) . . . . ?
C17 C18 C19 C20 3.0(5) . . . . ?
C22 C18 C19 C20 -177.1(3) . . . . ?
C18 C19 C20 C21 -1.0(6) . . . . ?
C18 C19 C20 Cl2 179.3(3) . . . . ?
C17 C16 C21 C20 2.1(5) . . . . ?
C15 C16 C21 C20 -173.4(3) . . . . ?
C19 C20 C21 C16 -1.7(5) . . . . ?
Cl2 C20 C21 C16 178.1(3) . . . . ?
C30 N2 C22 C18 64.4(4) . . . . ?
C23 N2 C22 C18 -172.4(3) . . . . ?
C19 C18 C22 N2 -115.2(4) . . . . ?
C17 C18 C22 N2 64.8(4) . . . . ?
C30 N2 C23 C24 -172.5(3) . . . . ?
C22 N2 C23 C24 62.9(4) . . . . ?
N2 C23 C24 C29 54.3(5) . . . . ?
N2 C23 C24 C25 -127.3(4) . . . . ?
C29 C24 C25 C26 -0.1(6) . . . . ?
C23 C24 C25 C26 -178.5(3) . . . . ?
C24 C25 C26 C27 -1.3(6) . . . . ?
C25 C26 C27 C28 1.4(7) . . . . ?
C26 C27 C28 C29 -0.1(7) . . . . ?
C27 C28 C29 C24 -1.3(8) . . . . ?
C25 C24 C29 C28 1.4(7) . . . . ?
C23 C24 C29 C28 179.8(4) . . . . ?
C23 N2 C30 C31 72.6(4) . . . . ?
C22 N2 C30 C31 -163.3(3) . . . . ?
N2 C30 C31 C36 -142.5(3) . . . . ?
N2 C30 C31 C32 42.4(4) . . . . ?
C36 C31 C32 O3 177.4(3) . . . . ?
C30 C31 C32 O3 -7.4(5) . . . . ?
C36 C31 C32 C33 -5.3(5) . . . . ?
C30 C31 C32 C33 169.9(3) . . . . ?
O3 C32 C33 C34 -177.1(3) . . . . ?
C31 C32 C33 C34 5.5(5) . . . . ?
O3 C32 C33 C37 4.6(5) . . . . ?
C31 C32 C33 C37 -172.8(3) . . . . ?
C32 C33 C34 C35 -2.1(5) . . . . ?
C37 C33 C34 C35 176.3(3) . . . . ?
C33 C34 C35 C36 -1.5(5) . . . . ?
C33 C34 C35 Cl3 177.4(3) . . . . ?
C34 C35 C36 C31 1.7(5) . . . . ?
Cl3 C35 C36 C31 -177.1(3) . . . . ?
C32 C31 C36 C35 1.6(5) . . . . ?
C30 C31 C36 C35 -173.6(3) . . . . ?
C45 N3 C37 C33 -170.7(3) . . . . ?
C38 N3 C37 C33 62.9(4) . . . . ?
C32 C33 C37 N3 58.0(4) . . . . ?
C34 C33 C37 N3 -120.3(3) . . . . ?
C45 N3 C38 C39 141.9(3) . . . . ?
C37 N3 C38 C39 -92.6(3) . . . . ?
N3 C38 C39 C40 -65.1(4) . . . . ?
N3 C38 C39 C44 113.5(4) . . . . ?
C44 C39 C40 C41 -0.5(6) . . . . ?
C38 C39 C40 C41 178.1(4) . . . . ?
C39 C40 C41 C42 -2.6(7) . . . . ?
C40 C41 C42 C43 3.3(7) . . . . ?
C41 C42 C43 C44 -0.8(6) . . . . ?
C42 C43 C44 C39 -2.4(6) . . . . ?
C40 C39 C44 C43 3.0(5) . . . . ?
C38 C39 C44 C43 -175.6(3) . . . . ?
C37 N3 C45 C6 155.7(3) . . . . ?
C38 N3 C45 C6 -77.7(4) . . . . ?
C5 C6 C45 N3 128.5(3) . . . . ?
C1 C6 C45 N3 -54.7(4) . . . . ?

loop_
_cod_related_entry_id
_cod_related_entry_database
_cod_related_entry_code
1 ChemSpider 21148349
